data_7707603
loop_
_publ_author_name
'Byrne, Nicole M.'
'Schofield, Mark H.'
'Nicholas, Aaron D.'
'Cahill, Christopher L.'

_publ_section_title
;
 Bimetallic uranyl/cobalt(II) isothiocyanates: structure, property and
 spectroscopic analysis of homo- and heterometallic phases.
;
_journal_issue 26
_journal_name_full 'Dalton transactions (Cambridge, England : 2003)'
_journal_page_first 9158
_journal_page_last 9172
_journal_paper_doi 10.1039/d1dt01464a
_journal_volume 50
_journal_year 2021
_chemical_formula_moiety 'C5 N5 O2 S5 U, C4 Co N4 S4, 5(C4 H12 N)'
_chemical_formula_sum 'C29 H60 Co N14 O2 S9 U'
_chemical_formula_weight 1222.41
_space_group_crystal_system monoclinic
_space_group_IT_number 14
_space_group_name_Hall '-P 2ybc'
_space_group_name_H-M_alt 'P 1 21/c 1'
_atom_sites_solution_hydrogens geom
_atom_sites_solution_primary dual
_audit_creation_date 2021-04-14
_audit_creation_method SHELXL-2018/3
_audit_update_record
;
2021-04-16 deposited with the CCDC.	2021-06-07 downloaded from the CCDC.
;
_cell_angle_alpha 90
_cell_angle_beta 102.888(3)
_cell_angle_gamma 90
_cell_formula_units_Z 4
_cell_length_a 16.8276(14)
_cell_length_b 14.9090(12)
_cell_length_c 21.4545(15)
_cell_measurement_reflns_used 9929
_cell_measurement_temperature 100.0
_cell_measurement_theta_max 25.617
_cell_measurement_theta_min 2.212
_cell_volume 5247.0(7)
_computing_cell_refinement 'APEX3 v2019.1-0 (Bruker AXS)'
_computing_data_collection 'Bruker Instrument Service vV6.2.12'
_computing_data_reduction 'SAINT V8.40A (Bruker Nano, Inc., 2019)'
_computing_molecular_graphics 'Olex2 (Dolomanov et al., 2009)'
_computing_structure_refinement 'ShelXL 2018/3 (Sheldrick, 2018)'
_computing_structure_solution 'ShelXT 2014/3 (Sheldrick, 2015)'
_diffrn_ambient_temperature 100.0(2)
_diffrn_detector_area_resol_mean 7.3910
_diffrn_measured_fraction_theta_full 1.000
_diffrn_measurement_device_type 'Bruker D8 QUEST'
_diffrn_measurement_method '\f and \w scans'
_diffrn_radiation_monochromator 'multilayer mirror'
_diffrn_radiation_probe x-ray
_diffrn_radiation_type 'Mo K\a'
_diffrn_radiation_wavelength 0.71073
_diffrn_reflns_av_R_equivalents 0.0904
_diffrn_reflns_av_unetI/netI 0.0394
_diffrn_reflns_Laue_measured_fraction_full 1.000
_diffrn_reflns_Laue_measured_fraction_max 0.998
_diffrn_reflns_limit_h_max 20
_diffrn_reflns_limit_h_min -20
_diffrn_reflns_limit_k_max 18
_diffrn_reflns_limit_k_min -18
_diffrn_reflns_limit_l_max 26
_diffrn_reflns_limit_l_min -25
_diffrn_reflns_number 118307
_diffrn_reflns_point_group_measured_fraction_full 1.000
_diffrn_reflns_point_group_measured_fraction_max 0.998
_diffrn_reflns_theta_full 25.500
_diffrn_reflns_theta_max 25.708
_diffrn_reflns_theta_min 1.947
_diffrn_source 'microfocus sealed tube'
_diffrn_source_type 'Incoatec I\mS 3.0'
_diffrn_standards_number 0
_exptl_absorpt_coefficient_mu 3.797
_exptl_absorpt_correction_T_max 0.7453
_exptl_absorpt_correction_T_min 0.6302
_exptl_absorpt_correction_type multi-scan
_exptl_absorpt_process_details
;
Krause, L., Herbst-Irmer, R., Sheldrick, G. M., Stalke, D. (2015).
"Comparison of silver and molybdenum microfocus X-ray sources for
single-crystal structure determination"
J. Appl. Cryst. 48, 3-10.
doi:10.1107/S1600576714022985
;
_exptl_crystal_colour 'clear blue green'
_exptl_crystal_density_diffrn 1.547
_exptl_crystal_description plate
_exptl_crystal_F_000 2444
_exptl_crystal_size_max 0.229
_exptl_crystal_size_mid 0.164
_exptl_crystal_size_min 0.074
_refine_diff_density_max 2.877
_refine_diff_density_min -1.563
_refine_diff_density_rms 0.127
_refine_ls_extinction_method none
_refine_ls_goodness_of_fit_ref 1.044
_refine_ls_hydrogen_treatment constr
_refine_ls_matrix_type full
_refine_ls_number_parameters 525
_refine_ls_number_reflns 9980
_refine_ls_number_restraints 0
_refine_ls_restrained_S_all 1.044
_refine_ls_R_factor_all 0.0520
_refine_ls_R_factor_gt 0.0379
_refine_ls_shift/su_max 0.001
_refine_ls_shift/su_mean 0.000
_refine_ls_structure_factor_coef Fsqd
_refine_ls_weighting_details 'w=1/[\s^2^(Fo^2^)+(0.0431P)^2^+18.6659P] where P=(Fo^2^+2Fc^2^)/3'
_refine_ls_weighting_scheme calc
_refine_ls_wR_factor_gt 0.0904
_refine_ls_wR_factor_ref 0.0973
_reflns_Friedel_coverage 0.000
_reflns_number_gt 8272
_reflns_number_total 9980
_reflns_threshold_expression 'I > 2\s(I)'
_cod_data_source_file d1dt01464a4.cif
_cod_data_source_block NMB_Compound_3
_cod_depositor_comments 'Adding full bibliography for 7707598--7707604.cif.'
_cod_database_code 7707603
_shelx_shelxl_version_number 2018/3
_shelx_space_group_comment
;
The symmetry employed for this shelxl refinement is uniquely defined
by the following loop, which should always be used as a source of
symmetry information in preference to the above space-group names.
They are only intended as comments.
;
_shelx_estimated_absorpt_t_max 0.766
_shelx_estimated_absorpt_t_min 0.477
_olex2_refinement_description
;
1. Fixed Uiso
 At 1.5 times of:
  All C(H,H,H) groups
2.a Idealised Me refined as rotating group:
 C28(H28A,H28B,H28C), C19(H19A,H19B,H19C), C29(H29A,H29B,H29C), C22(H22A,H22B,
 H22C), C24(H24A,H24B,H24C), C25(H25A,H25B,H25C), C26(H26A,H26B,H26C), C16(H16A,
 H16B,H16C), C14(H14A,H14B,H14C), C27(H27A,H27B,H27C), C23(H23A,H23B,H23C),
 C12(H12A,H12B,H12C), C17(H17A,H17B,H17C), C11(H11A,H11B,H11C), C15(H15A,H15B,
 H15C), C18(H18A,H18B,H18C), C13(H13A,H13B,H13C), C10(H10A,H10B,H10C), C20(H20A,
 H20B,H20C), C21(H21A,H21B,H21C)
;
_olex2_submission_special_instructions 'No special instructions were received'

loop_
_space_group_symop_operation_xyz
'x, y, z'
'-x, y+1/2, -z+1/2'
'-x, -y, -z'
'x, -y-1/2, z-1/2'

loop_
_atom_site_label
_atom_site_type_symbol
_atom_site_fract_x
_atom_site_fract_y
_atom_site_fract_z
_atom_site_U_iso_or_equiv
_atom_site_adp_type
_atom_site_occupancy
_atom_site_site_symmetry_order
_atom_site_calc_flag
_atom_site_refinement_flags_posn
_atom_site_refinement_flags_adp
_atom_site_refinement_flags_occupancy
_atom_site_disorder_assembly
_atom_site_disorder_group
U1 U 0.04621(2) 0.36258(2) 0.65675(2) 0.02221(7) Uani 1 1 d . . . . .
O1 O 0.0862(2) 0.2719(3) 0.70699(17) 0.0298(9) Uani 1 1 d . . . . .
C3 C 0.2372(3) 0.4799(4) 0.6932(2) 0.0259(12) Uani 1 1 d . . . . .
Co1 Co 0.52086(4) 0.73171(5) 0.51352(3) 0.02075(15) Uani 1 1 d . . . . .
O2 O 0.0044(3) 0.4531(3) 0.60635(19) 0.0374(10) Uani 1 1 d . . . . .
C4 C 0.1839(3) 0.2947(3) 0.5589(2) 0.0240(11) Uani 1 1 d . . . . .
N3 N 0.1742(3) 0.4448(3) 0.6852(2) 0.0349(11) Uani 1 1 d . . . . .
S4 S 0.25308(9) 0.26464(10) 0.52090(7) 0.0304(3) Uani 1 1 d . . . . .
C5 C -0.0696(4) 0.2170(4) 0.5423(3) 0.0378(14) Uani 1 1 d . . . . .
N4 N 0.1334(3) 0.3169(3) 0.5851(2) 0.0313(11) Uani 1 1 d . . . . .
S8 S 0.45800(10) 0.48314(10) 0.37407(7) 0.0344(3) Uani 1 1 d . . . . .
C1 C -0.1515(3) 0.3167(3) 0.6923(2) 0.0230(11) Uani 1 1 d . . . . .
N5 N -0.0313(3) 0.2608(4) 0.5784(2) 0.0370(12) Uani 1 1 d . . . . .
S9 S 0.75229(9) 0.76299(10) 0.68233(7) 0.0329(3) Uani 1 1 d . . . . .
N1 N -0.0890(3) 0.3362(3) 0.6823(2) 0.0323(11) Uani 1 1 d . . . . .
S1 S -0.23959(9) 0.29166(10) 0.70704(7) 0.0353(3) Uani 1 1 d . . . . .
S6 S 0.31586(9) 0.77417(11) 0.62941(7) 0.0368(3) Uani 1 1 d . . . . .
S7 S 0.57884(10) 0.97880(10) 0.39122(7) 0.0367(3) Uani 1 1 d . . . . .
S3 S 0.32459(10) 0.52949(12) 0.70334(8) 0.0444(4) Uani 1 1 d . . . . .
S5 S -0.12971(13) 0.15490(14) 0.48825(8) 0.0572(5) Uani 1 1 d . . . . .
N12 N 0.7503(3) 0.4536(3) 0.51616(19) 0.0247(10) Uani 1 1 d . . . . .
N13 N 0.7860(3) 0.5405(3) 0.8045(2) 0.0255(10) Uani 1 1 d . . . . .
N10 N 0.0131(3) 0.7020(3) 0.6336(2) 0.0320(11) Uani 1 1 d . . . . .
N7 N 0.5322(3) 0.8353(3) 0.4589(2) 0.0288(10) Uani 1 1 d . . . . .
N11 N 0.5256(3) 0.7226(3) 0.2712(2) 0.0264(10) Uani 1 1 d . . . . .
N8 N 0.4983(3) 0.6271(3) 0.4572(2) 0.0270(10) Uani 1 1 d . . . . .
N6 N 0.4307(3) 0.7528(3) 0.5554(2) 0.0259(10) Uani 1 1 d . . . . .
N9 N 0.6204(3) 0.7298(3) 0.5805(2) 0.0262(10) Uani 1 1 d . . . . .
N14 N 0.7068(3) 0.0243(3) 0.5904(2) 0.0320(11) Uani 1 1 d . . . . .
C6 C 0.3824(3) 0.7624(3) 0.5862(2) 0.0223(11) Uani 1 1 d . . . . .
C9 C 0.6759(3) 0.7429(3) 0.6231(2) 0.0236(11) Uani 1 1 d . . . . .
C8 C 0.4813(3) 0.5668(3) 0.4227(2) 0.0211(11) Uani 1 1 d . . . . .
C28 C 0.7887(4) 0.6257(3) 0.8414(3) 0.0339(13) Uani 1 1 d . . . . .
H28A H 0.773171 0.675943 0.811748 0.051 Uiso 1 1 calc R U . . .
H28B H 0.844099 0.635294 0.866879 0.051 Uiso 1 1 calc R U . . .
H28C H 0.750679 0.621786 0.869877 0.051 Uiso 1 1 calc R U . . .
C19 C 0.7484(3) -0.0406(4) 0.5534(3) 0.0300(12) Uani 1 1 d . . . . .
H19A H 0.760376 -0.096730 0.577496 0.045 Uiso 1 1 calc R U . . .
H19B H 0.799321 -0.014081 0.547178 0.045 Uiso 1 1 calc R U . . .
H19C H 0.712318 -0.052965 0.511739 0.045 Uiso 1 1 calc R U . . .
C29 C 0.8087(4) 0.4642(4) 0.8498(3) 0.0334(13) Uani 1 1 d . . . . .
H29A H 0.806486 0.408064 0.825720 0.050 Uiso 1 1 calc R U . . .
H29B H 0.770482 0.461045 0.878164 0.050 Uiso 1 1 calc R U . . .
H29C H 0.864110 0.473307 0.875391 0.050 Uiso 1 1 calc R U . . .
C22 C 0.8153(4) 0.4672(5) 0.4797(3) 0.0381(14) Uani 1 1 d . . . . .
H22A H 0.803657 0.429896 0.441120 0.057 Uiso 1 1 calc R U . . .
H22B H 0.868255 0.450065 0.506533 0.057 Uiso 1 1 calc R U . . .
H22C H 0.816735 0.530409 0.467601 0.057 Uiso 1 1 calc R U . . .
C24 C 0.7683(4) 0.5098(4) 0.5749(3) 0.0379(14) Uani 1 1 d . . . . .
H24A H 0.766104 0.573300 0.562915 0.057 Uiso 1 1 calc R U . . .
H24B H 0.822785 0.495320 0.600206 0.057 Uiso 1 1 calc R U . . .
H24C H 0.727739 0.497736 0.600319 0.057 Uiso 1 1 calc R U . . .
C7 C 0.5518(3) 0.8948(4) 0.4306(2) 0.0239(11) Uani 1 1 d . . . . .
C25 C 0.7484(4) 0.3562(4) 0.5344(3) 0.0375(14) Uani 1 1 d . . . . .
H25A H 0.734577 0.319446 0.495575 0.056 Uiso 1 1 calc R U . . .
H25B H 0.707308 0.347304 0.559757 0.056 Uiso 1 1 calc R U . . .
H25C H 0.802044 0.338430 0.559618 0.056 Uiso 1 1 calc R U . . .
C26 C 0.8427(4) 0.5466(4) 0.7601(3) 0.0410(15) Uani 1 1 d . . . . .
H26A H 0.842198 0.489711 0.737133 0.061 Uiso 1 1 calc R U . . .
H26B H 0.898054 0.558797 0.784789 0.061 Uiso 1 1 calc R U . . .
H26C H 0.825141 0.595177 0.729407 0.061 Uiso 1 1 calc R U . . .
C16 C 0.5346(4) 0.8039(4) 0.2325(3) 0.0345(14) Uani 1 1 d . . . . .
H16A H 0.539378 0.857387 0.259657 0.052 Uiso 1 1 calc R U . . .
H16B H 0.486613 0.809736 0.197135 0.052 Uiso 1 1 calc R U . . .
H16C H 0.583571 0.797960 0.215265 0.052 Uiso 1 1 calc R U . . .
C14 C 0.4508(3) 0.7331(5) 0.2978(3) 0.0368(14) Uani 1 1 d . . . . .
H14A H 0.443060 0.679005 0.321704 0.055 Uiso 1 1 calc R U . . .
H14B H 0.403128 0.742110 0.262672 0.055 Uiso 1 1 calc R U . . .
H14C H 0.457414 0.785128 0.326461 0.055 Uiso 1 1 calc R U . . .
C27 C 0.7025(4) 0.5254(4) 0.7641(3) 0.0361(14) Uani 1 1 d . . . . .
H27A H 0.687257 0.576104 0.734762 0.054 Uiso 1 1 calc R U . . .
H27B H 0.663382 0.520328 0.791646 0.054 Uiso 1 1 calc R U . . .
H27C H 0.701938 0.470031 0.739457 0.054 Uiso 1 1 calc R U . . .
C23 C 0.6703(3) 0.4795(4) 0.4754(3) 0.0377(14) Uani 1 1 d . . . . .
H23A H 0.671301 0.543231 0.464346 0.057 Uiso 1 1 calc R U . . .
H23B H 0.627311 0.468893 0.498652 0.057 Uiso 1 1 calc R U . . .
H23C H 0.659574 0.443535 0.436143 0.057 Uiso 1 1 calc R U . . .
C12 C 0.0055(5) 0.8016(4) 0.6382(4) 0.0518(18) Uani 1 1 d . . . . .
H12A H 0.034473 0.821777 0.680630 0.078 Uiso 1 1 calc R U . . .
H12B H -0.052242 0.817929 0.631385 0.078 Uiso 1 1 calc R U . . .
H12C H 0.029184 0.830366 0.605462 0.078 Uiso 1 1 calc R U . . .
C17 C 0.5990(3) 0.7120(5) 0.3249(3) 0.0380(14) Uani 1 1 d . . . . .
H17A H 0.605633 0.765683 0.351906 0.057 Uiso 1 1 calc R U . . .
H17B H 0.647542 0.703785 0.307401 0.057 Uiso 1 1 calc R U . . .
H17C H 0.591849 0.659431 0.350580 0.057 Uiso 1 1 calc R U . . .
C11 C 0.1010(4) 0.6761(5) 0.6453(4) 0.0523(18) Uani 1 1 d . . . . .
H11A H 0.129504 0.697011 0.687685 0.078 Uiso 1 1 calc R U . . .
H11B H 0.125700 0.703601 0.612626 0.078 Uiso 1 1 calc R U . . .
H11C H 0.105559 0.610683 0.643124 0.078 Uiso 1 1 calc R U . . .
C15 C 0.5169(4) 0.6412(4) 0.2290(3) 0.0414(15) Uani 1 1 d . . . . .
H15A H 0.513568 0.587436 0.254613 0.062 Uiso 1 1 calc R U . . .
H15B H 0.564229 0.636568 0.209644 0.062 Uiso 1 1 calc R U . . .
H15C H 0.467142 0.646422 0.195268 0.062 Uiso 1 1 calc R U . . .
C18 C 0.6338(4) -0.0188(5) 0.6044(3) 0.0480(17) Uani 1 1 d . . . . .
H18A H 0.606108 0.023504 0.627368 0.072 Uiso 1 1 calc R U . . .
H18B H 0.650118 -0.072109 0.630935 0.072 Uiso 1 1 calc R U . . .
H18C H 0.596781 -0.036446 0.564274 0.072 Uiso 1 1 calc R U . . .
C13 C -0.0298(5) 0.6704(5) 0.5700(3) 0.056(2) Uani 1 1 d . . . . .
H13A H -0.021022 0.605755 0.566571 0.084 Uiso 1 1 calc R U . . .
H13B H -0.008519 0.701927 0.537038 0.084 Uiso 1 1 calc R U . . .
H13C H -0.088227 0.682454 0.563920 0.084 Uiso 1 1 calc R U . . .
C10 C -0.0233(5) 0.6588(5) 0.6843(4) 0.059(2) Uani 1 1 d . . . . .
H10A H 0.006481 0.678766 0.726583 0.088 Uiso 1 1 calc R U . . .
H10B H -0.019245 0.593465 0.681299 0.088 Uiso 1 1 calc R U . . .
H10C H -0.080696 0.676161 0.677896 0.088 Uiso 1 1 calc R U . . .
C20 C 0.7641(5) 0.0477(5) 0.6518(3) 0.0539(19) Uani 1 1 d . . . . .
H20A H 0.779528 -0.006907 0.677016 0.081 Uiso 1 1 calc R U . . .
H20B H 0.737380 0.089484 0.675867 0.081 Uiso 1 1 calc R U . . .
H20C H 0.812937 0.075894 0.642852 0.081 Uiso 1 1 calc R U . . .
C21 C 0.6829(5) 0.1075(4) 0.5520(3) 0.056(2) Uani 1 1 d . . . . .
H21A H 0.656410 0.149237 0.576227 0.084 Uiso 1 1 calc R U . . .
H21B H 0.644974 0.091980 0.511742 0.084 Uiso 1 1 calc R U . . .
H21C H 0.731606 0.135717 0.542797 0.084 Uiso 1 1 calc R U . . .
S2 S 0.03574(11) 0.52715(14) 0.86921(9) 0.0534(5) Uani 1 1 d . . . . .
N2 N 0.0390(3) 0.4541(4) 0.7519(2) 0.0320(12) Uani 1 1 d . . . . .
C2 C 0.0390(4) 0.4815(4) 0.7997(4) 0.0436(16) Uani 1 1 d . . . . .

loop_
_atom_site_aniso_label
_atom_site_aniso_U_11
_atom_site_aniso_U_22
_atom_site_aniso_U_33
_atom_site_aniso_U_23
_atom_site_aniso_U_13
_atom_site_aniso_U_12
U1 0.02164(11) 0.02570(11) 0.01983(10) 0.00063(8) 0.00578(7) 0.00519(8)
O1 0.024(2) 0.038(2) 0.0270(19) 0.0077(17) 0.0058(16) 0.0047(17)
C3 0.031(3) 0.027(3) 0.022(3) 0.003(2) 0.009(2) 0.007(2)
Co1 0.0221(4) 0.0226(4) 0.0178(3) -0.0015(3) 0.0051(3) -0.0020(3)
O2 0.040(2) 0.031(2) 0.040(2) 0.0128(18) 0.0062(19) 0.0098(19)
C4 0.027(3) 0.024(3) 0.021(3) 0.004(2) 0.004(2) 0.000(2)
N3 0.035(3) 0.038(3) 0.034(3) -0.005(2) 0.012(2) -0.002(2)
S4 0.0308(8) 0.0329(8) 0.0314(7) 0.0007(6) 0.0151(6) 0.0060(6)
C5 0.045(4) 0.042(4) 0.031(3) 0.000(3) 0.020(3) -0.010(3)
N4 0.033(3) 0.035(3) 0.029(2) -0.003(2) 0.014(2) 0.000(2)
S8 0.0424(9) 0.0284(7) 0.0297(7) -0.0082(6) 0.0022(6) -0.0060(6)
C1 0.024(3) 0.027(3) 0.018(2) -0.002(2) 0.004(2) 0.007(2)
N5 0.037(3) 0.046(3) 0.028(3) -0.010(2) 0.008(2) -0.010(2)
S9 0.0315(8) 0.0324(8) 0.0287(7) 0.0081(6) -0.0064(6) -0.0047(6)
N1 0.022(3) 0.046(3) 0.029(2) -0.004(2) 0.006(2) 0.003(2)
S1 0.0327(8) 0.0388(8) 0.0393(8) -0.0056(7) 0.0186(7) -0.0049(7)
S6 0.0347(8) 0.0466(9) 0.0336(8) -0.0055(7) 0.0175(6) 0.0027(7)
S7 0.0423(9) 0.0341(8) 0.0364(8) 0.0122(6) 0.0148(7) 0.0002(7)
S3 0.0373(9) 0.0520(10) 0.0457(9) 0.0034(8) 0.0130(7) -0.0128(8)
S5 0.0678(13) 0.0670(13) 0.0335(9) -0.0023(8) 0.0045(8) -0.0294(10)
N12 0.023(2) 0.029(2) 0.020(2) 0.0056(18) 0.0020(18) -0.0013(19)
N13 0.024(2) 0.021(2) 0.035(3) 0.0008(19) 0.015(2) -0.0004(19)
N10 0.034(3) 0.033(3) 0.032(3) 0.003(2) 0.012(2) -0.004(2)
N7 0.033(3) 0.030(3) 0.023(2) -0.001(2) 0.004(2) 0.000(2)
N11 0.028(2) 0.031(3) 0.020(2) -0.0023(19) 0.0068(18) -0.007(2)
N8 0.031(3) 0.031(3) 0.020(2) -0.003(2) 0.0082(19) 0.000(2)
N6 0.028(3) 0.024(2) 0.026(2) -0.0016(19) 0.007(2) 0.0013(19)
N9 0.024(2) 0.026(2) 0.029(2) 0.0024(19) 0.008(2) -0.0030(19)
N14 0.048(3) 0.020(2) 0.024(2) 0.0006(19) 0.000(2) 0.005(2)
C6 0.031(3) 0.016(2) 0.019(2) 0.000(2) 0.002(2) 0.002(2)
C9 0.026(3) 0.018(3) 0.027(3) 0.008(2) 0.009(2) -0.001(2)
C8 0.021(3) 0.024(3) 0.018(2) 0.006(2) 0.005(2) 0.000(2)
C28 0.040(3) 0.020(3) 0.043(3) -0.004(2) 0.013(3) -0.001(2)
C19 0.034(3) 0.029(3) 0.028(3) -0.003(2) 0.008(2) -0.002(2)
C29 0.034(3) 0.028(3) 0.035(3) 0.009(2) 0.002(3) 0.000(3)
C22 0.026(3) 0.056(4) 0.034(3) 0.007(3) 0.012(3) -0.002(3)
C24 0.051(4) 0.035(3) 0.027(3) -0.006(3) 0.007(3) 0.004(3)
C7 0.023(3) 0.029(3) 0.018(2) -0.004(2) 0.002(2) 0.001(2)
C25 0.043(4) 0.027(3) 0.035(3) 0.006(3) -0.007(3) -0.004(3)
C26 0.043(4) 0.036(3) 0.056(4) 0.004(3) 0.038(3) 0.004(3)
C16 0.042(4) 0.033(3) 0.033(3) -0.002(3) 0.017(3) -0.014(3)
C14 0.029(3) 0.060(4) 0.023(3) 0.004(3) 0.009(2) -0.007(3)
C27 0.032(3) 0.040(4) 0.035(3) -0.002(3) 0.005(3) 0.005(3)
C23 0.026(3) 0.044(4) 0.041(3) 0.013(3) 0.002(3) 0.001(3)
C12 0.053(4) 0.040(4) 0.063(5) 0.011(3) 0.015(4) 0.006(3)
C17 0.027(3) 0.054(4) 0.029(3) -0.004(3) -0.001(2) -0.006(3)
C11 0.037(4) 0.054(4) 0.065(5) -0.005(4) 0.010(3) 0.002(3)
C15 0.051(4) 0.028(3) 0.040(3) -0.009(3) -0.003(3) 0.000(3)
C18 0.048(4) 0.045(4) 0.058(4) 0.000(3) 0.026(3) 0.007(3)
C13 0.071(5) 0.051(4) 0.037(4) 0.009(3) -0.005(3) -0.020(4)
C10 0.092(6) 0.041(4) 0.060(5) 0.008(3) 0.054(5) 0.007(4)
C20 0.066(5) 0.058(5) 0.032(3) -0.012(3) 0.000(3) 0.000(4)
C21 0.091(6) 0.029(3) 0.050(4) 0.012(3) 0.021(4) 0.017(4)
S2 0.0379(9) 0.0684(12) 0.0526(10) -0.0274(9) 0.0073(8) -0.0007(9)
N2 0.020(2) 0.059(3) 0.019(2) -0.024(2) 0.0065(18) -0.008(2)
C2 0.024(3) 0.037(4) 0.068(5) 0.008(3) 0.005(3) 0.003(3)

loop_
_atom_type_symbol
_atom_type_description
_atom_type_scat_dispersion_real
_atom_type_scat_dispersion_imag
_atom_type_scat_source
C C 0.0033 0.0016 'International Tables Vol C Tables 4.2.6.8 and 6.1.1.4'
H H 0.0000 0.0000 'International Tables Vol C Tables 4.2.6.8 and 6.1.1.4'
Co Co 0.3494 0.9721 'International Tables Vol C Tables 4.2.6.8 and 6.1.1.4'
N N 0.0061 0.0033 'International Tables Vol C Tables 4.2.6.8 and 6.1.1.4'
O O 0.0106 0.0060 'International Tables Vol C Tables 4.2.6.8 and 6.1.1.4'
S S 0.1246 0.1234 'International Tables Vol C Tables 4.2.6.8 and 6.1.1.4'
U U -9.6767 9.6646 'International Tables Vol C Tables 4.2.6.8 and 6.1.1.4'

loop_
_geom_angle_atom_site_label_1
_geom_angle_atom_site_label_2
_geom_angle_atom_site_label_3
_geom_angle
_geom_angle_site_symmetry_1
_geom_angle_site_symmetry_3
_geom_angle_publ_flag
O1 U1 O2 179.01(18) . . ?
O1 U1 N3 92.14(17) . . ?
O1 U1 N4 88.29(16) . . ?
O1 U1 N5 90.95(18) . . ?
O1 U1 N1 89.26(16) . . ?
O1 U1 N2 90.05(17) . . ?
O2 U1 N3 88.77(18) . . ?
O2 U1 N4 92.36(17) . . ?
O2 U1 N5 88.54(19) . . ?
O2 U1 N1 89.78(18) . . ?
O2 U1 N2 89.85(18) . . ?
N3 U1 N4 71.17(16) . . ?
N3 U1 N1 145.64(15) . . ?
N3 U1 N2 73.70(15) . . ?
N4 U1 N1 143.18(16) . . ?
N4 U1 N2 144.74(15) . . ?
N5 U1 N3 143.15(16) . . ?
N5 U1 N4 72.23(16) . . ?
N5 U1 N1 71.09(16) . . ?
N5 U1 N2 143.03(16) . . ?
N2 U1 N1 71.97(15) . . ?
N3 C3 S3 179.2(6) . . ?
N8 Co1 N7 106.77(18) . . ?
N6 Co1 N7 109.60(19) . . ?
N6 Co1 N8 110.35(19) . . ?
N9 Co1 N7 105.55(19) . . ?
N9 Co1 N8 117.38(19) . . ?
N9 Co1 N6 106.94(18) . . ?
N4 C4 S4 178.7(5) . . ?
C3 N3 U1 172.7(4) . . ?
N5 C5 S5 177.6(7) . . ?
C4 N4 U1 170.1(4) . . ?
N1 C1 S1 178.6(5) . . ?
C5 N5 U1 176.8(5) . . ?
C1 N1 U1 174.2(4) . . ?
C22 N12 C25 109.1(5) . . ?
C24 N12 C22 109.5(5) . . ?
C24 N12 C25 109.6(4) . . ?
C23 N12 C22 109.3(4) . . ?
C23 N12 C24 109.8(5) . . ?
C23 N12 C25 109.6(4) . . ?
C28 N13 C26 109.8(4) . . ?
C28 N13 C27 110.4(4) . . ?
C29 N13 C28 109.2(4) . . ?
C29 N13 C26 110.8(4) . . ?
C29 N13 C27 109.6(4) . . ?
C26 N13 C27 107.0(5) . . ?
C12 N10 C11 110.0(5) . . ?
C12 N10 C10 108.8(5) . . ?
C11 N10 C10 108.4(5) . . ?
C13 N10 C12 110.3(5) . . ?
C13 N10 C11 109.5(5) . . ?
C13 N10 C10 109.8(5) . . ?
C7 N7 Co1 169.4(4) . . ?
C16 N11 C14 108.9(4) . . ?
C16 N11 C17 110.2(4) . . ?
C16 N11 C15 109.2(4) . . ?
C14 N11 C15 109.6(5) . . ?
C17 N11 C14 109.6(4) . . ?
C17 N11 C15 109.3(5) . . ?
C8 N8 Co1 176.8(4) . . ?
C6 N6 Co1 172.9(4) . . ?
C9 N9 Co1 168.6(4) . . ?
C18 N14 C19 109.3(4) . . ?
C18 N14 C20 109.0(5) . . ?
C18 N14 C21 109.8(5) . . ?
C20 N14 C19 109.2(5) . . ?
C20 N14 C21 109.6(5) . . ?
C21 N14 C19 109.8(5) . . ?
N6 C6 S6 179.1(5) . . ?
N9 C9 S9 178.9(5) . . ?
N8 C8 S8 179.5(5) . . ?
N13 C28 H28A 109.5 . . ?
N13 C28 H28B 109.5 . . ?
N13 C28 H28C 109.5 . . ?
H28A C28 H28B 109.5 . . ?
H28A C28 H28C 109.5 . . ?
H28B C28 H28C 109.5 . . ?
N14 C19 H19A 109.5 . . ?
N14 C19 H19B 109.5 . . ?
N14 C19 H19C 109.5 . . ?
H19A C19 H19B 109.5 . . ?
H19A C19 H19C 109.5 . . ?
H19B C19 H19C 109.5 . . ?
N13 C29 H29A 109.5 . . ?
N13 C29 H29B 109.5 . . ?
N13 C29 H29C 109.5 . . ?
H29A C29 H29B 109.5 . . ?
H29A C29 H29C 109.5 . . ?
H29B C29 H29C 109.5 . . ?
N12 C22 H22A 109.5 . . ?
N12 C22 H22B 109.5 . . ?
N12 C22 H22C 109.5 . . ?
H22A C22 H22B 109.5 . . ?
H22A C22 H22C 109.5 . . ?
H22B C22 H22C 109.5 . . ?
N12 C24 H24A 109.5 . . ?
N12 C24 H24B 109.5 . . ?
N12 C24 H24C 109.5 . . ?
H24A C24 H24B 109.5 . . ?
H24A C24 H24C 109.5 . . ?
H24B C24 H24C 109.5 . . ?
N7 C7 S7 179.6(5) . . ?
N12 C25 H25A 109.5 . . ?
N12 C25 H25B 109.5 . . ?
N12 C25 H25C 109.5 . . ?
H25A C25 H25B 109.5 . . ?
H25A C25 H25C 109.5 . . ?
H25B C25 H25C 109.5 . . ?
N13 C26 H26A 109.5 . . ?
N13 C26 H26B 109.5 . . ?
N13 C26 H26C 109.5 . . ?
H26A C26 H26B 109.5 . . ?
H26A C26 H26C 109.5 . . ?
H26B C26 H26C 109.5 . . ?
N11 C16 H16A 109.5 . . ?
N11 C16 H16B 109.5 . . ?
N11 C16 H16C 109.5 . . ?
H16A C16 H16B 109.5 . . ?
H16A C16 H16C 109.5 . . ?
H16B C16 H16C 109.5 . . ?
N11 C14 H14A 109.5 . . ?
N11 C14 H14B 109.5 . . ?
N11 C14 H14C 109.5 . . ?
H14A C14 H14B 109.5 . . ?
H14A C14 H14C 109.5 . . ?
H14B C14 H14C 109.5 . . ?
N13 C27 H27A 109.5 . . ?
N13 C27 H27B 109.5 . . ?
N13 C27 H27C 109.5 . . ?
H27A C27 H27B 109.5 . . ?
H27A C27 H27C 109.5 . . ?
H27B C27 H27C 109.5 . . ?
N12 C23 H23A 109.5 . . ?
N12 C23 H23B 109.5 . . ?
N12 C23 H23C 109.5 . . ?
H23A C23 H23B 109.5 . . ?
H23A C23 H23C 109.5 . . ?
H23B C23 H23C 109.5 . . ?
N10 C12 H12A 109.5 . . ?
N10 C12 H12B 109.5 . . ?
N10 C12 H12C 109.5 . . ?
H12A C12 H12B 109.5 . . ?
H12A C12 H12C 109.5 . . ?
H12B C12 H12C 109.5 . . ?
N11 C17 H17A 109.5 . . ?
N11 C17 H17B 109.5 . . ?
N11 C17 H17C 109.5 . . ?
H17A C17 H17B 109.5 . . ?
H17A C17 H17C 109.5 . . ?
H17B C17 H17C 109.5 . . ?
N10 C11 H11A 109.5 . . ?
N10 C11 H11B 109.5 . . ?
N10 C11 H11C 109.5 . . ?
H11A C11 H11B 109.5 . . ?
H11A C11 H11C 109.5 . . ?
H11B C11 H11C 109.5 . . ?
N11 C15 H15A 109.5 . . ?
N11 C15 H15B 109.5 . . ?
N11 C15 H15C 109.5 . . ?
H15A C15 H15B 109.5 . . ?
H15A C15 H15C 109.5 . . ?
H15B C15 H15C 109.5 . . ?
N14 C18 H18A 109.5 . . ?
N14 C18 H18B 109.5 . . ?
N14 C18 H18C 109.5 . . ?
H18A C18 H18B 109.5 . . ?
H18A C18 H18C 109.5 . . ?
H18B C18 H18C 109.5 . . ?
N10 C13 H13A 109.5 . . ?
N10 C13 H13B 109.5 . . ?
N10 C13 H13C 109.5 . . ?
H13A C13 H13B 109.5 . . ?
H13A C13 H13C 109.5 . . ?
H13B C13 H13C 109.5 . . ?
N10 C10 H10A 109.5 . . ?
N10 C10 H10B 109.5 . . ?
N10 C10 H10C 109.5 . . ?
H10A C10 H10B 109.5 . . ?
H10A C10 H10C 109.5 . . ?
H10B C10 H10C 109.5 . . ?
N14 C20 H20A 109.5 . . ?
N14 C20 H20B 109.5 . . ?
N14 C20 H20C 109.5 . . ?
H20A C20 H20B 109.5 . . ?
H20A C20 H20C 109.5 . . ?
H20B C20 H20C 109.5 . . ?
N14 C21 H21A 109.5 . . ?
N14 C21 H21B 109.5 . . ?
N14 C21 H21C 109.5 . . ?
H21A C21 H21B 109.5 . . ?
H21A C21 H21C 109.5 . . ?
H21B C21 H21C 109.5 . . ?
C2 N2 U1 168.0(5) . . ?
N2 C2 S2 176.7(6) . . ?

loop_
_geom_bond_atom_site_label_1
_geom_bond_atom_site_label_2
_geom_bond_distance
_geom_bond_site_symmetry_2
_geom_bond_publ_flag
U1 O1 1.766(4) . ?
U1 O2 1.774(4) . ?
U1 N3 2.435(5) . ?
U1 N4 2.447(5) . ?
U1 N5 2.420(5) . ?
U1 N1 2.487(5) . ?
U1 N2 2.480(4) . ?
C3 N3 1.160(7) . ?
C3 S3 1.617(6) . ?
Co1 N7 1.974(5) . ?
Co1 N8 1.957(4) . ?
Co1 N6 1.953(5) . ?
Co1 N9 1.948(5) . ?
C4 S4 1.627(5) . ?
C4 N4 1.165(7) . ?
C5 N5 1.104(7) . ?
C5 S5 1.644(7) . ?
S8 C8 1.618(5) . ?
C1 N1 1.157(7) . ?
C1 S1 1.626(5) . ?
S9 C9 1.621(6) . ?
S6 C6 1.616(5) . ?
S7 C7 1.632(6) . ?
N12 C22 1.493(7) . ?
N12 C24 1.488(7) . ?
N12 C25 1.506(7) . ?
N12 C23 1.484(7) . ?
N13 C28 1.492(7) . ?
N13 C29 1.491(7) . ?
N13 C26 1.493(7) . ?
N13 C27 1.494(7) . ?
N10 C12 1.495(8) . ?
N10 C11 1.496(8) . ?
N10 C13 1.472(8) . ?
N10 C10 1.505(7) . ?
N7 C7 1.162(7) . ?
N11 C16 1.497(7) . ?
N11 C14 1.501(7) . ?
N11 C17 1.498(7) . ?
N11 C15 1.502(7) . ?
N8 C8 1.159(6) . ?
N6 C6 1.164(7) . ?
N9 C9 1.168(7) . ?
N14 C19 1.517(7) . ?
N14 C18 1.475(8) . ?
N14 C20 1.489(8) . ?
N14 C21 1.494(7) . ?
C28 H28A 0.9800 . ?
C28 H28B 0.9800 . ?
C28 H28C 0.9800 . ?
C19 H19A 0.9800 . ?
C19 H19B 0.9800 . ?
C19 H19C 0.9800 . ?
C29 H29A 0.9800 . ?
C29 H29B 0.9800 . ?
C29 H29C 0.9800 . ?
C22 H22A 0.9800 . ?
C22 H22B 0.9800 . ?
C22 H22C 0.9800 . ?
C24 H24A 0.9800 . ?
C24 H24B 0.9800 . ?
C24 H24C 0.9800 . ?
C25 H25A 0.9800 . ?
C25 H25B 0.9800 . ?
C25 H25C 0.9800 . ?
C26 H26A 0.9800 . ?
C26 H26B 0.9800 . ?
C26 H26C 0.9800 . ?
C16 H16A 0.9800 . ?
C16 H16B 0.9800 . ?
C16 H16C 0.9800 . ?
C14 H14A 0.9800 . ?
C14 H14B 0.9800 . ?
C14 H14C 0.9800 . ?
C27 H27A 0.9800 . ?
C27 H27B 0.9800 . ?
C27 H27C 0.9800 . ?
C23 H23A 0.9800 . ?
C23 H23B 0.9800 . ?
C23 H23C 0.9800 . ?
C12 H12A 0.9800 . ?
C12 H12B 0.9800 . ?
C12 H12C 0.9800 . ?
C17 H17A 0.9800 . ?
C17 H17B 0.9800 . ?
C17 H17C 0.9800 . ?
C11 H11A 0.9800 . ?
C11 H11B 0.9800 . ?
C11 H11C 0.9800 . ?
C15 H15A 0.9800 . ?
C15 H15B 0.9800 . ?
C15 H15C 0.9800 . ?
C18 H18A 0.9800 . ?
C18 H18B 0.9800 . ?
C18 H18C 0.9800 . ?
C13 H13A 0.9800 . ?
C13 H13B 0.9800 . ?
C13 H13C 0.9800 . ?
C10 H10A 0.9800 . ?
C10 H10B 0.9800 . ?
C10 H10C 0.9800 . ?
C20 H20A 0.9800 . ?
C20 H20B 0.9800 . ?
C20 H20C 0.9800 . ?
C21 H21A 0.9800 . ?
C21 H21B 0.9800 . ?
C21 H21C 0.9800 . ?
S2 C2 1.651(8) . ?
N2 C2 1.105(8) . ?
